data_7043279
loop_
_publ_author_name
'Cui, Xiaobing'
'guo, haiyang'
'Zhang, Xiao'
'xiao, lina'

_publ_section_title
;
 An unprecedented antimonato-polyoxovanadate (SbPOVs) based on both
 \a-[V14Sb8O42]4- and \b-[V14Sb8O42]4- isomers
;
_journal_name_full 'Dalton Trans.'
_journal_paper_doi 10.1039/C7DT01229B
_journal_year 2017
_chemical_formula_sum 'C69.6 H60.5 Co2 N12 O48.25 Sb8 V14'
_chemical_formula_weight 3642.02
_space_group_crystal_system tetragonal
_space_group_IT_number 88
_space_group_name_Hall '-I 4ad'
_space_group_name_H-M_alt 'I 41/a'
_symmetry_space_group_name_Hall '-I 4ad'
_symmetry_space_group_name_H-M 'I 41/a :2'
_atom_sites_solution_hydrogens geom
_audit_creation_method SHELXL-2014/7
_audit_update_record
;
2017-05-24 deposited with the CCDC.
2017-06-08 downloaded from the CCDC.
;
_cell_angle_alpha 90
_cell_angle_beta 90
_cell_angle_gamma 90
_cell_formula_units_Z 8
_cell_length_a 19.81131(15)
_cell_length_b 19.81131(15)
_cell_length_c 56.5195(5)
_cell_measurement_reflns_used 9501
_cell_measurement_temperature 293(2)
_cell_measurement_theta_max 28.1180
_cell_measurement_theta_min 3.3930
_cell_volume 22183.2(3)
_computing_cell_refinement 'CrysAlisPro 1.171.38.41 (Rigaku OD, 2015)'
_computing_data_collection 'CrysAlisPro 1.171.38.41 (Rigaku OD, 2015)'
_computing_data_reduction 'CrysAlisPro 1.171.38.41 (Rigaku OD, 2015)'
_computing_molecular_graphics 'SHELXL-2014/7 (Sheldrick, 2014)'
_computing_publication_material 'SHELXL-2014/7 (Sheldrick, 2014)'
_computing_structure_refinement 'SHELXL-2014/7 (Sheldrick, 2014)'
_computing_structure_solution 'SHELXL-2014/7 (Sheldrick, 2014)'
_diffrn_ambient_temperature 293(2)
_diffrn_measured_fraction_theta_full 0.998
_diffrn_measured_fraction_theta_max 0.849
_diffrn_measurement_device_type 'SuperNova, Dual, Cu at zero, Eos'
_diffrn_radiation_type MoK\a
_diffrn_radiation_wavelength 0.71073
_diffrn_reflns_av_R_equivalents 0.0342
_diffrn_reflns_av_unetI/netI 0.0478
_diffrn_reflns_Laue_measured_fraction_full 0.998
_diffrn_reflns_Laue_measured_fraction_max 0.849
_diffrn_reflns_limit_h_max 15
_diffrn_reflns_limit_h_min -24
_diffrn_reflns_limit_k_max 10
_diffrn_reflns_limit_k_min -27
_diffrn_reflns_limit_l_max 67
_diffrn_reflns_limit_l_min -70
_diffrn_reflns_number 25893
_diffrn_reflns_point_group_measured_fraction_full 0.998
_diffrn_reflns_point_group_measured_fraction_max 0.849
_diffrn_reflns_theta_full 25.242
_diffrn_reflns_theta_max 29.097
_diffrn_reflns_theta_min 2.921
_exptl_absorpt_coefficient_mu 3.405
_exptl_absorpt_correction_T_max 1.00000
_exptl_absorpt_correction_T_min 0.56889
_exptl_absorpt_correction_type multi-scan
_exptl_crystal_colour black
_exptl_crystal_density_diffrn 2.181
_exptl_crystal_description diamond
_exptl_crystal_F_000 13857
_exptl_crystal_size_max 0.33
_exptl_crystal_size_mid 0.16
_exptl_crystal_size_min 0.15
_refine_diff_density_max 2.220
_refine_diff_density_min -1.589
_refine_diff_density_rms 0.187
_refine_ls_extinction_method none
_refine_ls_goodness_of_fit_ref 1.095
_refine_ls_hydrogen_treatment constr
_refine_ls_matrix_type full
_refine_ls_number_parameters 753
_refine_ls_number_reflns 12639
_refine_ls_number_restraints 18
_refine_ls_restrained_S_all 1.095
_refine_ls_R_factor_all 0.0839
_refine_ls_R_factor_gt 0.0566
_refine_ls_shift/su_max 0.024
_refine_ls_shift/su_mean 0.000
_refine_ls_structure_factor_coef Fsqd
_refine_ls_weighting_details 'w=1/[\s^2^(Fo^2^)+(0.0730P)^2^+295.3080P] where P=(Fo^2^+2Fc^2^)/3'
_refine_ls_weighting_scheme calc
_refine_ls_wR_factor_gt 0.1454
_refine_ls_wR_factor_ref 0.1712
_reflns_Friedel_coverage 0.000
_reflns_number_gt 9324
_reflns_number_total 12639
_reflns_threshold_expression 'I > 2\s(I)'
_cod_data_source_file c7dt01229b2.cif
_cod_data_source_block shelx_1
_cod_original_cell_volume 22183.2(4)
_cod_original_formula_sum 'C69.60 H60.50 Co2 N12 O48.25 Sb8 V14'
_cod_database_code 7043279
_shelx_shelxl_version_number 2014/7
_shelx_space_group_comment
;
The symmetry employed for this shelxl refinement is uniquely defined
by the following loop, which should always be used as a source of
symmetry information in preference to the above space-group names.
They are only intended as comments.
;

loop_
_space_group_symop_operation_xyz
'x, y, z'
'-x+1/2, -y, z+1/2'
'-y+3/4, x+1/4, z+1/4'
'y+3/4, -x+3/4, z+3/4'
'x+1/2, y+1/2, z+1/2'
'-x+1, -y+1/2, z+1'
'-y+5/4, x+3/4, z+3/4'
'y+5/4, -x+5/4, z+5/4'
'-x, -y, -z'
'x-1/2, y, -z-1/2'
'y-3/4, -x-1/4, -z-1/4'
'-y-3/4, x-3/4, -z-3/4'
'-x+1/2, -y+1/2, -z+1/2'
'x, y+1/2, -z'
'y-1/4, -x+1/4, -z+1/4'
'-y-1/4, x-1/4, -z-1/4'

loop_
_atom_site_label
_atom_site_type_symbol
_atom_site_fract_x
_atom_site_fract_y
_atom_site_fract_z
_atom_site_U_iso_or_equiv
_atom_site_adp_type
_atom_site_occupancy
_atom_site_site_symmetry_order
_atom_site_calc_flag
_atom_site_refinement_flags_posn
_atom_site_refinement_flags_adp
_atom_site_refinement_flags_occupancy
_atom_site_disorder_assembly
_atom_site_disorder_group
Sb2 Sb 0.37536(3) 0.88274(3) 0.56857(2) 0.03304(13) Uani 1 1 d . . . . .
Sb1 Sb 0.32059(2) 0.71353(3) 0.56844(2) 0.03349(14) Uani 1 1 d . . . . .
Sb4 Sb 0.43289(3) 0.46332(3) 0.90664(2) 0.03631(15) Uani 0.94 1 d . . P A 1
Sb4A Sb 0.4235(5) 0.4739(5) 0.89104(19) 0.03631(15) Uani 0.06 1 d . U P B 2
Sb3 Sb 0.43078(3) 0.46473(3) 0.84402(2) 0.03713(15) Uani 0.94 1 d . . P A 1
Co1 Co 0.24887(6) 0.48614(6) 0.74629(2) 0.0415(3) Uani 1 1 d . . . . .
V4 V 0.5000 0.7500 0.55665(3) 0.0270(3) Uani 1 2 d S T P . .
V8 V 0.58927(6) 0.42527(6) 0.87454(2) 0.0283(3) Uani 1 1 d . . . A 1
V3 V 0.36435(6) 0.79448(6) 0.67019(2) 0.0293(3) Uani 1 1 d . . . . .
V2 V 0.30894(6) 0.81069(7) 0.62496(2) 0.0312(3) Uani 1 1 d . . . . .
V7 V 0.5000 0.2500 0.80381(3) 0.0305(4) Uani 1 2 d S T P A 1
V1 V 0.32387(6) 0.65899(7) 0.62536(2) 0.0308(3) Uani 1 1 d . . . . .
V6 V 0.38038(7) 0.31200(7) 0.82482(2) 0.0284(3) Uani 0.94 1 d . . P A 1
V6A V 0.3310(9) 0.2754(9) 0.8164(3) 0.019(3) Uani 0.06 1 d . U P C 2
V5 V 0.56117(7) 0.36998(7) 0.82434(2) 0.0287(3) Uani 0.94 1 d . . P A 1
V5A V 0.6090(9) 0.3666(9) 0.8109(3) 0.018(3) Uani 0.06 1 d . U P D 2
O22 O 0.4714(2) 0.3384(2) 0.81613(9) 0.0290(10) Uani 1 1 d . . . A 1
O11 O 0.4630(2) 0.8366(3) 0.56767(9) 0.0327(11) Uani 1 1 d . . . . .
O10 O 0.3259(3) 0.7362(3) 0.64616(9) 0.0314(11) Uani 1 1 d . . . . .
O21 O 0.5883(3) 0.2785(3) 0.81622(9) 0.0311(11) Uani 1 1 d . . . A 1
O9 O 0.3585(3) 0.8675(3) 0.60191(9) 0.0357(12) Uani 1 1 d . . . . .
O8 O 0.4190(2) 0.7023(3) 0.56812(9) 0.0331(11) Uani 1 1 d . . . . .
O7 O 0.3645(3) 0.8638(3) 0.64624(9) 0.0330(11) Uani 1 1 d . . . . .
O6 O 0.3233(3) 0.8060(3) 0.55703(9) 0.0366(12) Uani 1 1 d . . . . .
O5 O 0.5000 0.7500 0.52835(13) 0.0376(18) Uani 1 2 d S T P . .
O4 O 0.3135(3) 0.7346(3) 0.60207(9) 0.0363(12) Uani 1 1 d . . . . .
O20 O 0.5199(3) 0.4234(3) 0.89943(9) 0.0364(12) Uani 1 1 d . . . A 1
O19 O 0.5193(3) 0.4241(3) 0.84986(10) 0.0380(12) Uani 1 1 d . . . A 1
O18 O 0.3804(3) 0.3816(3) 0.90031(9) 0.0350(12) Uani 1 1 d . . . A 1
O17 O 0.3810(3) 0.3816(3) 0.85040(10) 0.0368(12) Uani 1 1 d . . . A 1
O16 O 0.6234(3) 0.4986(3) 0.87400(10) 0.0409(13) Uani 1 1 d . . . A 1
O3 O 0.2321(3) 0.8349(3) 0.62763(10) 0.0445(14) Uani 1 1 d . . . . .
O15 O 0.5000 0.2500 0.77518(13) 0.0428(19) Uani 1 2 d S T P A 1
O2 O 0.3077(3) 0.8139(3) 0.68913(10) 0.0429(14) Uani 1 1 d . . . . .
O14 O 0.4193(3) 0.5043(3) 0.87548(11) 0.0488(15) Uani 1 1 d . . . A 1
O13 O 0.3304(3) 0.3370(3) 0.80475(10) 0.0461(14) Uani 1 1 d . . . A 1
O12 O 0.5856(3) 0.4205(3) 0.80396(11) 0.0470(15) Uani 1 1 d . . . A 1
O1 O 0.2518(3) 0.6227(3) 0.62689(10) 0.0467(15) Uani 1 1 d . . . . .
N2 N 0.2658(4) 0.4756(4) 0.70876(12) 0.0414(16) Uani 1 1 d . . . . .
N1 N 0.3469(4) 0.4410(4) 0.74493(13) 0.0430(16) Uani 1 1 d . . . . .
N3 N 0.2030(4) 0.3909(4) 0.75186(12) 0.0461(18) Uani 1 1 d . . . . .
N6 N 0.1602(4) 0.5442(4) 0.74025(14) 0.0519(19) Uani 1 1 d . . . . .
N4 N 0.2369(4) 0.4860(4) 0.78342(13) 0.0462(17) Uani 1 1 d . . . . .
N5 N 0.2867(4) 0.5865(4) 0.74363(12) 0.0453(17) Uani 1 1 d . . . . .
C9 C 0.2455(6) 0.4899(5) 0.66720(16) 0.055(3) Uani 1 1 d . . . . .
H9 H 0.2168 0.5051 0.6553 0.066 Uiso 1 1 calc R U . . .
C16 C 0.2085(4) 0.4278(5) 0.79177(15) 0.044(2) Uani 1 1 d . . . . .
C5 C 0.3704(4) 0.4303(4) 0.72280(15) 0.0404(18) Uani 1 1 d . . . . .
C6 C 0.3263(4) 0.4488(4) 0.70329(14) 0.0383(18) Uani 1 1 d . . . . .
C8 C 0.3061(5) 0.4625(5) 0.66162(15) 0.049(2) Uani 1 1 d . . . . .
H8 H 0.3194 0.4584 0.6459 0.059 Uiso 1 1 calc R U . . .
C10 C 0.2261(5) 0.4952(4) 0.69118(15) 0.046(2) Uani 1 1 d . . . . .
H10 H 0.1839 0.5130 0.6948 0.055 Uiso 1 1 calc R U . . .
C20 C 0.2532(5) 0.5336(5) 0.79887(17) 0.055(2) Uani 1 1 d . . . . .
H20 H 0.2715 0.5737 0.7931 0.066 Uiso 1 1 calc R U . . .
C15 C 0.1914(4) 0.3770(5) 0.77476(16) 0.0429(19) Uani 1 1 d . . . . .
C14 C 0.1634(5) 0.3149(5) 0.78244(19) 0.057(3) Uani 1 1 d . . . . .
C7 C 0.3491(5) 0.4403(5) 0.68015(16) 0.050(2) Uani 1 1 d . . . . .
C21 C 0.3505(5) 0.6072(5) 0.74668(17) 0.054(2) Uani 1 1 d . . . . .
H21 H 0.3811 0.5769 0.7532 0.065 Uiso 1 1 calc R U . . .
C17 C 0.1972(5) 0.4172(5) 0.81620(16) 0.054(3) Uani 1 1 d . . . . .
C4 C 0.4344(5) 0.4013(4) 0.71831(17) 0.048(2) Uani 1 1 d . . . . .
C19 C 0.2444(7) 0.5270(6) 0.82324(18) 0.073(4) Uani 1 1 d . . . . .
H19 H 0.2579 0.5611 0.8335 0.088 Uiso 1 1 calc R U . . .
C25 C 0.2413(5) 0.6312(5) 0.73526(14) 0.049(2) Uani 1 1 d . . . . .
C11 C 0.1872(6) 0.3437(5) 0.73557(19) 0.060(3) Uani 1 1 d . . . . .
H11 H 0.1954 0.3533 0.7197 0.072 Uiso 1 1 calc R U . . .
C12 C 0.1589(6) 0.2811(6) 0.7414(2) 0.069(3) Uani 1 1 d . . . . .
H12 H 0.1483 0.2495 0.7298 0.083 Uiso 1 1 calc R U . . .
C24 C 0.2623(7) 0.6973(5) 0.72845(16) 0.062(3) Uani 1 1 d . . . . .
H24 H 0.2315 0.7275 0.7219 0.074 Uiso 0.6 1 d R U P E 1
C18 C 0.2150(5) 0.4684(6) 0.83175(17) 0.061(3) Uani 1 1 d . . . . .
H18 H 0.2073 0.4633 0.8479 0.074 Uiso 1 1 calc R U . . .
C101 C 0.4543(6) 0.3911(6) 0.6948(2) 0.066(3) Uani 1 1 d . . . . .
H101 H 0.4961 0.3718 0.6917 0.080 Uiso 1 1 calc R U . . .
C1 C 0.3858(6) 0.4246(5) 0.76329(18) 0.056(2) Uani 1 1 d . . . . .
H1 H 0.3702 0.4325 0.7786 0.067 Uiso 1 1 calc R U . . .
C26 C 0.1714(5) 0.6090(5) 0.73425(17) 0.052(2) Uani 1 1 d . . . . .
C22 C 0.3733(6) 0.6697(6) 0.74088(17) 0.064(3) Uani 1 1 d . . . . .
H22 H 0.4183 0.6813 0.7431 0.077 Uiso 1 1 calc R U . . .
C13 C 0.1475(6) 0.2685(6) 0.7649(2) 0.074(3) Uani 1 1 d . . . . .
H13 H 0.1285 0.2274 0.7693 0.089 Uiso 1 1 calc R U . . .
C102 C 0.4132(7) 0.4092(6) 0.6764(2) 0.069(3) Uani 1 1 d . . . . .
H102 H 0.4275 0.4010 0.6609 0.083 Uiso 1 1 calc R U . . .
C2 C 0.4504(6) 0.3955(5) 0.7600(2) 0.067(3) Uani 1 1 d . . . . .
H2 H 0.4768 0.3845 0.7730 0.080 Uiso 1 1 calc R U . . .
C3 C 0.4741(6) 0.3835(5) 0.7377(2) 0.063(3) Uani 1 1 d . . . . .
H3 H 0.5162 0.3638 0.7355 0.076 Uiso 1 1 calc R U . . .
C23 C 0.3280(7) 0.7153(6) 0.73164(18) 0.069(3) Uani 1 1 d . . . . .
H23 H 0.3423 0.7585 0.7276 0.082 Uiso 1 1 calc R U . . .
C30 C 0.0972(6) 0.5211(7) 0.7404(2) 0.075(3) Uani 1 1 d . . . . .
H30 H 0.0892 0.4770 0.7454 0.090 Uiso 1 1 calc R U . . .
C103 C 0.1507(6) 0.3054(7) 0.8070(2) 0.080(4) Uani 1 1 d . . . . .
H103 H 0.1310 0.2654 0.8122 0.096 Uiso 1 1 calc R U . . .
C104 C 0.1665(6) 0.3525(7) 0.8224(2) 0.075(4) Uani 1 1 d . . . . .
H104 H 0.1576 0.3441 0.8383 0.091 Uiso 1 1 calc R U . . .
C27 C 0.1195(6) 0.6503(7) 0.7277(3) 0.089(4) Uani 1 1 d . . . . .
H27 H 0.1282 0.6949 0.7235 0.106 Uiso 0.6 1 d R U P F 1
C29 C 0.0416(7) 0.5617(8) 0.7332(4) 0.118(7) Uani 1 1 d . . . . .
H29 H -0.0019 0.5441 0.7328 0.141 Uiso 1 1 calc R U . . .
C28 C 0.0532(7) 0.6256(8) 0.7271(4) 0.116(6) Uani 1 1 d . . . . .
H28 H 0.0178 0.6535 0.7225 0.139 Uiso 1 1 calc R U . . .
O1W O 0.5000 0.7500 0.6250 0.205(16) Uani 1 4 d S T P . .
O2W O 0.5000 0.2500 0.8750 0.194(15) Uani 1 4 d S T P . .
O3W O 0.5398(12) 0.5743(11) 0.8314(6) 0.316(17) Uani 1 1 d . . . . .
C106 C 0.1359(18) 0.7106(18) 0.7166(7) 0.091(11) Uani 0.4 1 d . . P G 2
H106 H 0.1023 0.7347 0.7089 0.109 Uiso 0.4 1 d R U P G 2
C105 C 0.1974(17) 0.7358(16) 0.7172(5) 0.073(8) Uani 0.4 1 d . . P G 2
H105 H 0.2044 0.7782 0.7106 0.087 Uiso 0.4 1 d R U P G 2
O7W O 0.4789(18) 0.6403(11) 0.8804(6) 0.173(14) Uani 0.5 1 d . . P . .
O6W O 0.424(2) 0.623(3) 0.8039(8) 0.31(3) Uani 0.5 1 d . . P . .
O5W O 0.5000 0.2500 0.6583(10) 0.24(7) Uani 0.25 2 d S T P . .
O4WB O 0.1169(18) 0.790(3) 0.6474(12) 0.39(4) Uani 0.5 1 d . . P H 2
O4WA O 0.1674(13) 0.789(2) 0.6897(8) 0.26(3) Uani 0.5 1 d . . P I 1

loop_
_atom_site_aniso_label
_atom_site_aniso_U_11
_atom_site_aniso_U_22
_atom_site_aniso_U_33
_atom_site_aniso_U_23
_atom_site_aniso_U_13
_atom_site_aniso_U_12
Sb2 0.0318(3) 0.0374(3) 0.0299(2) 0.0052(2) 0.0025(2) 0.0097(2)
Sb1 0.0264(2) 0.0440(3) 0.0301(2) -0.0022(2) -0.00222(19) 0.0009(2)
Sb4 0.0385(3) 0.0334(3) 0.0371(3) -0.0049(2) -0.0007(2) 0.0031(2)
Sb4A 0.0385(3) 0.0334(3) 0.0371(3) -0.0049(2) -0.0007(2) 0.0031(2)
Sb3 0.0392(3) 0.0332(3) 0.0390(3) 0.0068(2) -0.0038(2) 0.0010(2)
Co1 0.0480(7) 0.0418(6) 0.0346(6) 0.0062(5) 0.0044(5) -0.0090(5)
V4 0.0243(8) 0.0312(9) 0.0254(8) 0.000 0.000 0.0056(7)
V8 0.0305(6) 0.0275(6) 0.0270(6) 0.0005(5) 0.0000(5) -0.0031(5)
V3 0.0319(6) 0.0293(6) 0.0267(6) -0.0007(5) 0.0023(5) -0.0009(5)
V2 0.0268(6) 0.0366(7) 0.0303(6) 0.0014(5) 0.0023(5) 0.0043(5)
V7 0.0353(9) 0.0350(9) 0.0211(8) 0.000 0.000 0.0021(8)
V1 0.0294(6) 0.0335(6) 0.0294(6) -0.0037(5) 0.0006(5) -0.0048(5)
V6 0.0292(6) 0.0308(7) 0.0254(6) 0.0019(5) 0.0000(5) 0.0000(5)
V6A 0.019(4) 0.020(4) 0.018(4) -0.001(2) -0.002(2) 0.001(2)
V5 0.0296(6) 0.0308(7) 0.0258(6) 0.0037(5) 0.0003(5) -0.0019(5)
V5A 0.019(4) 0.017(4) 0.017(4) 0.000(2) 0.001(2) -0.001(2)
O22 0.025(2) 0.030(3) 0.032(3) 0.001(2) 0.001(2) 0.002(2)
O11 0.025(2) 0.036(3) 0.037(3) -0.005(2) 0.003(2) 0.004(2)
O10 0.032(3) 0.032(3) 0.030(2) -0.001(2) -0.004(2) -0.003(2)
O21 0.030(3) 0.031(3) 0.032(3) 0.002(2) -0.001(2) 0.001(2)
O9 0.032(3) 0.040(3) 0.034(3) 0.002(2) 0.004(2) -0.002(2)
O8 0.026(2) 0.035(3) 0.038(3) 0.003(2) -0.001(2) 0.005(2)
O7 0.036(3) 0.032(3) 0.031(3) 0.002(2) 0.000(2) -0.001(2)
O6 0.032(3) 0.047(3) 0.031(3) 0.003(2) -0.006(2) 0.007(2)
O5 0.042(4) 0.041(4) 0.030(4) 0.000 0.000 0.013(4)
O4 0.037(3) 0.037(3) 0.035(3) -0.002(2) 0.005(2) 0.001(2)
O20 0.038(3) 0.038(3) 0.033(3) 0.006(2) 0.004(2) 0.005(2)
O19 0.037(3) 0.039(3) 0.038(3) 0.000(2) -0.004(2) 0.003(2)
O18 0.037(3) 0.031(3) 0.037(3) 0.000(2) -0.002(2) -0.002(2)
O17 0.036(3) 0.037(3) 0.037(3) -0.002(2) 0.005(2) -0.003(2)
O16 0.047(3) 0.036(3) 0.040(3) 0.000(2) -0.001(3) -0.009(3)
O3 0.033(3) 0.059(4) 0.042(3) 0.006(3) 0.004(2) 0.007(3)
O15 0.050(5) 0.052(5) 0.026(4) 0.000 0.000 0.008(4)
O2 0.045(3) 0.049(3) 0.035(3) -0.001(3) 0.015(3) 0.008(3)
O14 0.055(4) 0.045(3) 0.047(3) 0.010(3) 0.003(3) 0.011(3)
O13 0.043(3) 0.052(4) 0.043(3) 0.007(3) -0.003(3) 0.008(3)
O12 0.051(4) 0.042(3) 0.049(3) 0.010(3) 0.002(3) -0.011(3)
O1 0.035(3) 0.058(4) 0.047(3) -0.015(3) 0.003(3) -0.015(3)
N2 0.046(4) 0.044(4) 0.034(3) 0.007(3) 0.001(3) -0.014(3)
N1 0.045(4) 0.039(4) 0.045(4) 0.009(3) 0.000(3) -0.003(3)
N3 0.055(5) 0.047(4) 0.036(4) 0.003(3) -0.003(3) -0.012(4)
N6 0.039(4) 0.060(5) 0.056(5) -0.004(4) 0.011(4) 0.000(4)
N4 0.057(5) 0.046(4) 0.036(4) -0.004(3) 0.005(3) -0.004(4)
N5 0.055(5) 0.040(4) 0.041(4) 0.008(3) 0.002(3) -0.014(3)
C9 0.073(7) 0.052(5) 0.040(5) 0.009(4) -0.020(5) -0.027(5)
C16 0.039(4) 0.050(5) 0.042(4) 0.011(4) 0.013(4) 0.007(4)
C5 0.041(4) 0.037(4) 0.044(4) 0.007(4) -0.001(4) -0.006(3)
C6 0.045(5) 0.035(4) 0.036(4) 0.000(3) 0.001(3) -0.014(3)
C8 0.063(6) 0.055(6) 0.031(4) -0.004(4) 0.001(4) -0.015(5)
C10 0.050(5) 0.045(5) 0.042(5) 0.007(4) -0.005(4) -0.008(4)
C20 0.071(7) 0.045(5) 0.050(5) 0.003(4) 0.007(5) 0.006(5)
C15 0.036(4) 0.046(5) 0.047(5) 0.009(4) 0.000(4) 0.000(4)
C14 0.048(5) 0.058(6) 0.065(6) 0.022(5) 0.003(5) -0.008(5)
C7 0.059(6) 0.049(5) 0.042(5) 0.002(4) 0.005(4) -0.021(5)
C21 0.055(6) 0.064(6) 0.044(5) 0.008(5) -0.003(4) -0.012(5)
C17 0.061(6) 0.066(6) 0.036(4) 0.016(4) 0.012(4) 0.022(5)
C4 0.047(5) 0.038(5) 0.058(5) 0.003(4) -0.002(4) -0.006(4)
C19 0.109(10) 0.072(8) 0.038(5) -0.010(5) 0.000(6) 0.037(7)
C25 0.073(6) 0.046(5) 0.029(4) -0.006(4) 0.012(4) -0.002(5)
C11 0.067(7) 0.056(6) 0.056(6) 0.003(5) -0.016(5) -0.015(5)
C12 0.076(8) 0.057(6) 0.076(8) -0.003(6) -0.016(6) -0.022(6)
C24 0.100(9) 0.050(6) 0.036(5) 0.001(4) 0.020(5) 0.008(6)
C18 0.063(6) 0.082(8) 0.039(5) 0.011(5) 0.013(5) 0.035(6)
C101 0.054(6) 0.063(7) 0.082(8) -0.004(6) 0.010(6) 0.003(5)
C1 0.073(7) 0.047(5) 0.047(5) 0.014(4) -0.006(5) 0.001(5)
C26 0.050(5) 0.054(6) 0.053(5) 0.007(5) 0.003(4) 0.005(4)
C22 0.082(8) 0.066(7) 0.046(5) -0.002(5) 0.020(5) -0.038(6)
C13 0.070(7) 0.053(6) 0.100(9) 0.017(6) -0.021(7) -0.021(6)
C102 0.081(8) 0.064(7) 0.061(6) -0.007(5) 0.010(6) -0.013(6)
C2 0.067(7) 0.054(6) 0.079(8) 0.024(6) -0.025(6) -0.001(5)
C3 0.058(6) 0.050(6) 0.082(8) 0.013(6) -0.009(6) 0.010(5)
C23 0.112(10) 0.050(6) 0.044(5) -0.002(5) 0.032(6) -0.027(7)
C30 0.054(6) 0.074(8) 0.097(9) -0.001(7) 0.009(6) -0.009(6)
C103 0.067(8) 0.090(9) 0.082(9) 0.039(8) 0.006(7) -0.028(7)
C104 0.067(7) 0.092(9) 0.067(7) 0.037(7) 0.005(6) 0.010(7)
C27 0.056(7) 0.069(8) 0.140(13) 0.013(8) 0.004(8) 0.013(6)
C29 0.045(7) 0.088(11) 0.22(2) 0.003(12) 0.000(10) 0.002(7)
C28 0.053(8) 0.090(11) 0.20(2) 0.013(12) -0.001(10) 0.017(7)
O1W 0.21(2) 0.21(2) 0.19(4) 0.000 0.000 0.000
O2W 0.20(2) 0.20(2) 0.18(3) 0.000 0.000 0.000
O3W 0.22(2) 0.19(2) 0.54(5) 0.17(3) -0.07(3) -0.028(17)
C106 0.07(2) 0.08(2) 0.13(3) -0.01(2) 0.02(2) 0.002(18)
C105 0.09(2) 0.070(19) 0.061(16) 0.013(14) 0.022(16) 0.000(17)
O7W 0.23(3) 0.059(13) 0.23(3) -0.014(16) 0.08(3) -0.030(18)
O6W 0.22(4) 0.43(7) 0.27(5) 0.25(5) 0.15(3) 0.21(4)
O5W 0.08(4) 0.6(2) 0.04(3) 0.000 0.000 0.05(8)
O4WB 0.11(3) 0.60(11) 0.47(8) 0.12(7) 0.13(4) -0.13(4)
O4WA 0.076(16) 0.35(5) 0.35(5) 0.25(4) -0.07(2) -0.09(2)

loop_
_atom_type_symbol
_atom_type_description
_atom_type_scat_dispersion_real
_atom_type_scat_dispersion_imag
_atom_type_scat_source
C C 0.0033 0.0016 'International Tables Vol C Tables 4.2.6.8 and 6.1.1.4'
Co Co 0.3494 0.9721 'International Tables Vol C Tables 4.2.6.8 and 6.1.1.4'
N N 0.0061 0.0033 'International Tables Vol C Tables 4.2.6.8 and 6.1.1.4'
O O 0.0106 0.0060 'International Tables Vol C Tables 4.2.6.8 and 6.1.1.4'
Sb Sb -0.5866 1.5461 'International Tables Vol C Tables 4.2.6.8 and 6.1.1.4'
V V 0.3005 0.5294 'International Tables Vol C Tables 4.2.6.8 and 6.1.1.4'
H H 0.0000 0.0000 'International Tables Vol C Tables 4.2.6.8 and 6.1.1.4'

loop_
_geom_angle_atom_site_label_1
_geom_angle_atom_site_label_2
_geom_angle_atom_site_label_3
_geom_angle
_geom_angle_site_symmetry_1
_geom_angle_site_symmetry_3
O9 Sb2 O6 96.5(2) . .
O9 Sb2 O11 96.0(2) . .
O6 Sb2 O11 95.5(2) . .
O6 Sb1 O4 97.1(2) . .
O6 Sb1 O8 94.4(2) . .
O4 Sb1 O8 96.0(2) . .
O20 Sb4 O18 95.5(2) . .
O20 Sb4 O14 95.9(2) . .
O18 Sb4 O14 96.1(3) . .
O17 Sb3 O14 96.4(2) . .
O17 Sb3 O19 94.3(2) . .
O14 Sb3 O19 96.7(2) . .
N4 Co1 N3 78.6(3) . .
N4 Co1 N6 93.9(3) . .
N3 Co1 N6 98.7(3) . .
N4 Co1 N5 96.4(3) . .
N3 Co1 N5 173.3(3) . .
N6 Co1 N5 77.0(3) . .
N4 Co1 N1 97.9(3) . .
N3 Co1 N1 91.3(3) . .
N6 Co1 N1 165.9(3) . .
N5 Co1 N1 93.9(3) . .
N4 Co1 N2 173.8(3) . .
N3 Co1 N2 97.3(3) . .
N6 Co1 N2 91.3(3) . .
N5 Co1 N2 88.0(3) . .
N1 Co1 N2 77.5(3) . .
O5 V4 O11 108.46(16) . .
O5 V4 O11 108.46(16) . 6_564
O11 V4 O11 143.1(3) . 6_564
O5 V4 O8 109.19(16) . 6_564
O11 V4 O8 77.4(2) . 6_564
O11 V4 O8 90.6(2) 6_564 6_564
O5 V4 O8 109.20(16) . .
O11 V4 O8 90.6(2) . .
O11 V4 O8 77.4(2) 6_564 .
O8 V4 O8 141.6(3) 6_564 .
O5 V4 V3 114.84(4) . 15_566
O11 V4 V3 38.77(15) . 15_566
O11 V4 V3 120.91(16) 6_564 15_566
O8 V4 V3 38.61(15) 6_564 15_566
O8 V4 V3 120.34(16) . 15_566
O5 V4 V3 114.84(4) . 12_767
O11 V4 V3 120.91(16) . 12_767
O11 V4 V3 38.77(15) 6_564 12_767
O8 V4 V3 120.35(16) 6_564 12_767
O8 V4 V3 38.61(15) . 12_767
V3 V4 V3 130.32(7) 15_566 12_767
O16 V8 O20 109.0(3) . .
O16 V8 O19 107.1(3) . .
O20 V8 O19 90.8(2) . .
O16 V8 O18 108.3(3) . 11_667
O20 V8 O18 142.7(2) . 11_667
O19 V8 O18 77.8(2) . 11_667
O16 V8 O17 110.1(3) . 11_667
O20 V8 O17 77.0(2) . 11_667
O19 V8 O17 142.8(2) . 11_667
O18 V8 O17 90.8(2) 11_667 11_667
O16 V8 V5 112.3(2) . .
O20 V8 V5 121.59(17) . .
O19 V8 V5 38.56(16) . .
O18 V8 V5 39.20(16) 11_667 .
O17 V8 V5 122.07(17) 11_667 .
O16 V8 V6 114.3(2) . 11_667
O20 V8 V6 38.27(16) . 11_667
O19 V8 V6 121.69(17) . 11_667
O18 V8 V6 122.00(17) 11_667 11_667
O17 V8 V6 38.75(16) 11_667 11_667
V5 V8 V6 133.36(5) . 11_667
O2 V3 O7 107.5(3) . .
O2 V3 O10 109.7(3) . .
O7 V3 O10 86.1(2) . .
O2 V3 O8 107.7(3) . 15_566
O7 V3 O8 88.4(2) . 15_566
O10 V3 O8 142.2(2) . 15_566
O2 V3 O11 107.7(3) . 12_767
O7 V3 O11 144.3(2) . 12_767
O10 V3 O11 87.1(2) . 12_767
O8 V3 O11 75.9(2) 15_566 12_767
O2 V3 V2 108.0(2) . .
O7 V3 V2 43.79(16) . .
O10 V3 V2 43.51(15) . .
O8 V3 V2 127.00(16) 15_566 .
O11 V3 V2 126.46(15) 12_767 .
O2 V3 V4 113.1(2) . 15_566
O7 V3 V4 119.64(16) . 15_566
O10 V3 V4 117.68(16) . 15_566
O8 V3 V4 38.00(15) 15_566 15_566
O11 V3 V4 37.92(14) 12_767 15_566
V2 V3 V4 138.92(6) . 15_566
O3 V2 O10 109.6(3) . .
O3 V2 O7 108.6(3) . .
O10 V2 O7 86.0(2) . .
O3 V2 O9 111.2(3) . .
O10 V2 O9 139.1(2) . .
O7 V2 O9 79.5(2) . .
O3 V2 O4 109.4(3) . .
O10 V2 O4 79.4(2) . .
O7 V2 O4 142.0(2) . .
O9 V2 O4 88.9(2) . .
O3 V2 V3 108.7(2) . .
O10 V2 V3 43.74(15) . .
O7 V2 V3 43.44(15) . .
O9 V2 V3 118.10(17) . .
O4 V2 V3 119.29(17) . .
O3 V2 V1 113.0(2) . .
O10 V2 V1 38.52(15) . .
O7 V2 V1 118.62(16) . .
O9 V2 V1 121.45(17) . .
O4 V2 V1 41.08(16) . .
V3 V2 V1 80.83(5) . .
O3 V2 V1 113.3(2) . 15_566
O10 V2 V1 117.86(16) . 15_566
O7 V2 V1 38.96(15) . 15_566
O9 V2 V1 40.75(16) . 15_566
O4 V2 V1 122.61(16) . 15_566
V3 V2 V1 80.52(5) . 15_566
V1 V2 V1 133.46(6) . 15_566
O15 V7 O21 110.90(15) . 6_554
O15 V7 O21 110.90(15) . .
O21 V7 O21 138.2(3) 6_554 .
O15 V7 O22 110.72(15) . 6_554
O21 V7 O22 82.8(2) 6_554 6_554
O21 V7 O22 82.7(2) . 6_554
O15 V7 O22 110.72(15) . .
O21 V7 O22 82.7(2) 6_554 .
O21 V7 O22 82.8(2) . .
O22 V7 O22 138.6(3) 6_554 .
O15 V7 V5 113.51(4) . .
O21 V7 V5 117.53(15) 6_554 .
O21 V7 V5 41.69(15) . .
O22 V7 V5 117.77(15) 6_554 .
O22 V7 V5 41.57(14) . .
O15 V7 V5 113.51(4) . 6_554
O21 V7 V5 41.69(15) 6_554 6_554
O21 V7 V5 117.53(15) . 6_554
O22 V7 V5 41.57(14) 6_554 6_554
O22 V7 V5 117.77(15) . 6_554
V5 V7 V5 132.98(8) . 6_554
O15 V7 V6 113.98(4) . .
O21 V7 V6 41.78(15) 6_554 .
O21 V7 V6 117.12(16) . .
O22 V7 V6 117.64(15) 6_554 .
O22 V7 V6 41.27(14) . .
V5 V7 V6 80.34(4) . .
V5 V7 V6 81.00(4) 6_554 .
O15 V7 V6 113.99(4) . 6_554
O21 V7 V6 117.11(16) 6_554 6_554
O21 V7 V6 41.78(15) . 6_554
O22 V7 V6 41.28(14) 6_554 6_554
O22 V7 V6 117.64(15) . 6_554
V5 V7 V6 81.00(4) . 6_554
V5 V7 V6 80.34(4) 6_554 6_554
V6 V7 V6 132.03(8) . 6_554
O1 V1 O10 110.0(3) . .
O1 V1 O7 113.4(3) . 12_767
O10 V1 O7 136.6(2) . 12_767
O1 V1 O9 105.0(3) . 12_767
O10 V1 O9 89.6(2) . 12_767
O7 V1 O9 78.9(2) 12_767 12_767
O1 V1 O4 106.2(3) . .
O10 V1 O4 79.0(2) . .
O7 V1 O4 89.5(2) 12_767 .
O9 V1 O4 148.8(2) 12_767 .
O1 V1 V2 111.1(3) . .
O10 V1 V2 38.54(15) . .
O7 V1 V2 120.50(16) 12_767 .
O9 V1 V2 124.03(16) 12_767 .
O4 V1 V2 40.66(15) . .
O1 V1 V2 112.4(3) . 12_767
O10 V1 V2 120.46(16) . 12_767
O7 V1 V2 38.79(15) 12_767 12_767
O9 V1 V2 40.31(15) 12_767 12_767
O4 V1 V2 124.24(16) . 12_767
V2 V1 V2 136.53(6) . 12_767
O13 V6 O22 108.4(3) . .
O13 V6 O21 107.9(3) . 6_554
O22 V6 O21 83.7(2) . 6_554
O13 V6 O20 108.7(3) . 16_657
O22 V6 O20 142.8(2) . 16_657
O21 V6 O20 88.1(2) 6_554 16_657
O13 V6 O17 107.8(3) . .
O22 V6 O17 89.5(2) . .
O21 V6 O17 144.1(2) 6_554 .
O20 V6 O17 76.3(2) 16_657 .
O13 V6 V7 110.3(2) . .
O22 V6 V7 41.99(15) . .
O21 V6 V7 42.03(15) 6_554 .
O20 V6 V7 123.80(17) 16_657 .
O17 V6 V7 125.41(17) . .
O13 V6 V8 112.5(2) . 16_657
O22 V6 V8 120.99(16) . 16_657
O21 V6 V8 119.93(16) 6_554 16_657
O20 V6 V8 37.80(16) 16_657 16_657
O17 V6 V8 38.51(16) . 16_657
V7 V6 V8 137.20(6) . 16_657
O12 V5 O22 107.9(3) . .
O12 V5 O21 109.2(3) . .
O22 V5 O21 84.1(2) . .
O12 V5 O19 108.2(3) . .
O22 V5 O19 88.0(2) . .
O21 V5 O19 142.4(2) . .
O12 V5 O18 107.9(3) . 11_667
O22 V5 O18 144.0(2) . 11_667
O21 V5 O18 88.4(2) . 11_667
O19 V5 O18 76.9(2) . 11_667
O12 V5 V7 110.5(2) . .
O22 V5 V7 42.26(15) . .
O21 V5 V7 42.26(15) . .
O19 V5 V7 123.96(17) . .
O18 V5 V7 124.96(16) 11_667 .
O12 V5 V8 112.6(2) . .
O22 V5 V8 119.90(15) . .
O21 V5 V8 119.78(15) . .
O19 V5 V8 38.28(16) . .
O18 V5 V8 38.59(15) 11_667 .
V7 V5 V8 136.93(6) . .
V6 O22 V5 151.3(3) . .
V6 O22 V7 96.7(2) . .
V5 O22 V7 96.2(2) . .
Sb2 O11 V4 138.1(3) . .
Sb2 O11 V3 118.6(3) . 15_566
V4 O11 V3 103.3(2) . 15_566
V1 O10 V2 102.9(2) . .
V1 O10 V3 155.1(3) . .
V2 O10 V3 92.7(2) . .
V5 O21 V6 151.9(3) . 6_554
V5 O21 V7 96.0(2) . .
V6 O21 V7 96.2(2) 6_554 .
Sb2 O9 V2 144.4(3) . .
Sb2 O9 V1 116.6(3) . 15_566
V2 O9 V1 98.9(2) . 15_566
Sb1 O8 V4 139.2(3) . .
Sb1 O8 V3 117.1(3) . 12_767
V4 O8 V3 103.4(2) . 12_767
V3 O7 V2 92.8(2) . .
V3 O7 V1 153.2(3) . 15_566
V2 O7 V1 102.3(2) . 15_566
Sb1 O6 Sb2 129.7(3) . .
Sb1 O4 V2 143.1(3) . .
Sb1 O4 V1 118.2(3) . .
V2 O4 V1 98.3(2) . .
Sb4 O20 V8 139.8(3) . .
Sb4 O20 V6 116.0(3) . 11_667
V8 O20 V6 103.9(2) . 11_667
Sb3 O19 V8 138.2(3) . .
Sb3 O19 V5 118.4(3) . .
V8 O19 V5 103.2(3) . .
Sb4 O18 V8 141.1(3) . 16_657
Sb4 O18 V5 116.6(3) . 16_657
V8 O18 V5 102.2(2) 16_657 16_657
Sb3 O17 V8 140.4(3) . 16_657
Sb3 O17 V6 116.8(3) . .
V8 O17 V6 102.7(2) 16_657 .
Sb3 O14 Sb4 129.4(3) . .
C10 N2 C6 118.1(8) . .
C10 N2 Co1 128.1(7) . .
C6 N2 Co1 113.7(5) . .
C1 N1 C5 119.0(8) . .
C1 N1 Co1 126.7(7) . .
C5 N1 Co1 114.2(6) . .
C15 N3 C11 118.4(8) . .
C15 N3 Co1 113.5(6) . .
C11 N3 Co1 128.0(6) . .
C30 N6 C26 119.1(10) . .
C30 N6 Co1 126.0(8) . .
C26 N6 Co1 114.7(6) . .
C20 N4 C16 118.2(8) . .
C20 N4 Co1 128.8(7) . .
C16 N4 Co1 113.0(6) . .
C21 N5 C25 118.2(8) . .
C21 N5 Co1 127.5(7) . .
C25 N5 Co1 113.8(6) . .
C8 C9 C10 119.6(9) . .
C8 C9 H9 120.2 . .
C10 C9 H9 120.2 . .
N4 C16 C17 121.8(9) . .
N4 C16 C15 117.3(7) . .
C17 C16 C15 120.9(9) . .
N1 C5 C4 122.5(8) . .
N1 C5 C6 117.2(8) . .
C4 C5 C6 120.3(8) . .
N2 C6 C7 123.4(8) . .
N2 C6 C5 117.4(7) . .
C7 C6 C5 119.2(8) . .
C9 C8 C7 118.9(8) . .
C9 C8 H8 120.5 . .
C7 C8 H8 120.5 . .
N2 C10 C9 122.5(9) . .
N2 C10 H10 118.8 . .
C9 C10 H10 118.8 . .
N4 C20 C19 123.6(10) . .
N4 C20 H20 118.2 . .
C19 C20 H20 118.2 . .
N3 C15 C14 122.7(9) . .
N3 C15 C16 117.6(8) . .
C14 C15 C16 119.8(8) . .
C13 C14 C15 116.4(10) . .
C13 C14 C103 124.7(11) . .
C15 C14 C103 118.8(11) . .
C6 C7 C8 117.4(9) . .
C6 C7 C102 118.8(9) . .
C8 C7 C102 123.8(9) . .
N5 C21 C22 124.2(11) . .
N5 C21 H21 117.9 . .
C22 C21 H21 117.9 . .
C18 C17 C16 118.0(10) . .
C18 C17 C104 126.4(9) . .
C16 C17 C104 115.5(10) . .
C3 C4 C101 123.4(10) . .
C3 C4 C5 117.8(9) . .
C101 C4 C5 118.8(9) . .
C18 C19 C20 118.3(11) . .
C18 C19 H19 120.9 . .
C20 C19 H19 120.9 . .
N5 C25 C24 120.3(10) . .
N5 C25 C26 116.7(8) . .
C24 C25 C26 123.0(10) . .
N3 C11 C12 123.2(10) . .
N3 C11 H11 118.4 . .
C12 C11 H11 118.4 . .
C13 C12 C11 117.0(11) . .
C13 C12 H12 121.5 . .
C11 C12 H12 121.5 . .
C23 C24 C25 118.9(11) . .
C23 C24 C105 133.2(15) . .
C25 C24 C105 107.9(15) . .
C23 C24 H24 120.6 . .
C25 C24 H24 120.5 . .
C19 C18 C17 120.0(9) . .
C19 C18 H18 120.0 . .
C17 C18 H18 120.0 . .
C102 C101 C4 121.1(11) . .
C102 C101 H101 119.4 . .
C4 C101 H101 119.4 . .
N1 C1 C2 121.3(10) . .
N1 C1 H1 119.4 . .
C2 C1 H1 119.4 . .
N6 C26 C27 121.0(10) . .
N6 C26 C25 115.9(9) . .
C27 C26 C25 123.1(10) . .
C21 C22 C23 118.3(11) . .
C21 C22 H22 120.9 . .
C23 C22 H22 120.9 . .
C12 C13 C14 122.4(10) . .
C12 C13 H13 118.8 . .
C14 C13 H13 118.8 . .
C101 C102 C7 121.7(11) . .
C101 C102 H102 119.1 . .
C7 C102 H102 119.1 . .
C3 C2 C1 120.2(10) . .
C3 C2 H2 119.9 . .
C1 C2 H2 119.9 . .
C2 C3 C4 119.2(10) . .
C2 C3 H3 120.4 . .
C4 C3 H3 120.4 . .
C24 C23 C22 120.0(10) . .
C24 C23 H23 120.0 . .
C22 C23 H23 120.0 . .
N6 C30 C29 121.9(12) . .
N6 C30 H30 119.0 . .
C29 C30 H30 119.0 . .
C104 C103 C14 120.7(11) . .
C104 C103 H103 119.6 . .
C14 C103 H103 119.6 . .
C103 C104 C17 124.2(11) . .
C103 C104 H104 117.9 . .
C17 C104 H104 117.9 . .
C26 C27 C106 117.5(19) . .
C26 C27 C28 120.1(13) . .
C106 C27 C28 121(2) . .
C26 C27 H27 119.9 . .
C28 C27 H27 120.0 . .
C28 C29 C30 118.6(13) . .
C28 C29 H29 120.7 . .
C30 C29 H29 120.7 . .
C29 C28 C27 119.2(14) . .
C29 C28 H28 120.4 . .
C27 C28 H28 120.4 . .
C105 C106 C27 122(3) . .
C105 C106 H106 118.8 . .
C27 C106 H106 119.1 . .
C106 C105 C24 124(3) . .
C106 C105 H105 118.0 . .
C24 C105 H105 117.6 . .

loop_
_geom_bond_atom_site_label_1
_geom_bond_atom_site_label_2
_geom_bond_distance
_geom_bond_site_symmetry_2
Sb2 O9 1.938(5) .
Sb2 O6 1.950(6) .
Sb2 O11 1.962(5) .
Sb1 O6 1.942(6) .
Sb1 O4 1.951(5) .
Sb1 O8 1.962(5) .
Sb4 O20 1.940(5) .
Sb4 O18 1.957(5) .
Sb4 O14 1.958(6) .
Sb3 O17 1.953(5) .
Sb3 O14 1.956(6) .
Sb3 O19 1.957(5) .
Co1 N4 2.112(7) .
Co1 N3 2.118(7) .
Co1 N6 2.128(8) .
Co1 N5 2.129(7) .
Co1 N1 2.140(8) .
Co1 N2 2.158(7) .
V4 O5 1.599(8) .
V4 O11 1.968(5) .
V4 O11 1.968(5) 6_564
V4 O8 1.972(5) 6_564
V4 O8 1.972(5) .
V4 V3 3.1167(15) 15_566
V4 V3 3.1167(15) 12_767
V8 O16 1.603(6) .
V8 O20 1.967(5) .
V8 O19 1.967(5) .
V8 O18 1.973(5) 11_667
V8 O17 1.988(5) 11_667
V8 V5 3.0920(18) .
V8 V6 3.1143(17) 11_667
V3 O2 1.597(5) .
V3 O7 1.928(5) .
V3 O10 1.938(5) .
V3 O8 1.999(5) 15_566
V3 O11 2.006(5) 12_767
V3 V2 2.8006(17) .
V3 V4 3.1165(15) 15_566
V2 O3 1.603(6) .
V2 O10 1.931(5) .
V2 O7 1.940(5) .
V2 O9 1.982(5) .
V2 O4 1.988(5) .
V2 V1 3.0198(19) .
V2 V1 3.0267(19) 15_566
V7 O15 1.618(8) .
V7 O21 1.968(5) 6_554
V7 O21 1.968(5) .
V7 O22 1.968(5) 6_554
V7 O22 1.968(5) .
V7 V5 2.9095(15) .
V7 V5 2.9095(15) 6_554
V7 V6 2.9215(15) .
V7 V6 2.9216(15) 6_554
V1 O1 1.601(6) .
V1 O10 1.930(5) .
V1 O7 1.947(5) 12_767
V1 O9 2.000(6) 12_767
V1 O4 2.005(6) .
V1 V2 3.0267(19) 12_767
V6 O13 1.585(6) .
V6 O22 1.941(5) .
V6 O21 1.958(5) 6_554
V6 O20 1.987(5) 16_657
V6 O17 1.999(6) .
V6 V8 3.1144(17) 16_657
V6A V5A 3.07(2) 6_554
V5 O12 1.602(6) .
V5 O22 1.942(5) .
V5 O21 1.946(5) .
V5 O19 1.979(6) .
V5 O18 2.000(5) 11_667
V5A V6A 3.07(2) 6_554
O11 V3 2.006(5) 15_566
O21 V6 1.958(5) 6_554
O9 V1 2.000(6) 15_566
O8 V3 1.999(5) 12_767
O7 V1 1.947(5) 15_566
O20 V6 1.987(5) 11_667
O18 V8 1.973(5) 16_657
O18 V5 2.000(5) 16_657
O17 V8 1.988(5) 16_657
N2 C10 1.325(11) .
N2 C6 1.348(11) .
N1 C1 1.332(12) .
N1 C5 1.351(11) .
N3 C15 1.343(11) .
N3 C11 1.349(12) .
N6 C30 1.329(13) .
N6 C26 1.347(13) .
N4 C20 1.326(12) .
N4 C16 1.367(11) .
N5 C21 1.340(12) .
N5 C25 1.348(12) .
C9 C8 1.355(15) .
C9 C10 1.413(13) .
C9 H9 0.9300 .
C16 C17 1.414(11) .
C16 C15 1.432(13) .
C5 C4 1.415(13) .
C5 C6 1.453(12) .
C6 C7 1.394(12) .
C8 C7 1.420(14) .
C8 H8 0.9300 .
C10 H10 0.9300 .
C20 C19 1.395(14) .
C20 H20 0.9300 .
C15 C14 1.419(13) .
C14 C13 1.387(16) .
C14 C103 1.424(16) .
C7 C102 1.427(16) .
C21 C22 1.357(14) .
C21 H21 0.9300 .
C17 C18 1.387(16) .
C17 C104 1.462(17) .
C4 C3 1.395(14) .
C4 C101 1.398(15) .
C19 C18 1.386(17) .
C19 H19 0.9300 .
C25 C24 1.426(14) .
C25 C26 1.454(14) .
C11 C12 1.400(14) .
C11 H11 0.9300 .
C12 C13 1.372(17) .
C12 H12 0.9300 .
C24 C23 1.363(17) .
C24 C105 1.62(3) .
C24 H24 0.9301 .
C18 H18 0.9300 .
C101 C102 1.373(17) .
C101 H101 0.9300 .
C1 C2 1.416(15) .
C1 H1 0.9300 .
C26 C27 1.367(15) .
C22 C23 1.377(17) .
C22 H22 0.9300 .
C13 H13 0.9300 .
C102 H102 0.9300 .
C2 C3 1.364(16) .
C2 H2 0.9300 .
C3 H3 0.9300 .
C23 H23 0.9300 .
C30 C29 1.424(19) .
C30 H30 0.9300 .
C103 C104 1.315(18) .
C103 H103 0.9300 .
C104 H104 0.9300 .
C27 C106 1.39(4) .
C27 C28 1.402(19) .
C27 H27 0.9299 .
C29 C28 1.33(2) .
C29 H29 0.9300 .
C28 H28 0.9300 .
C106 C105 1.32(4) .
C106 H106 0.9300 .
C105 H105 0.9302 .
